data_7019025
loop_
_publ_author_name
'Nobbs, James D.'
'Tomov, Atanas K.'
'Cariou, Renan'
'Gibson, Vernon C.'
'White, Andrew J. P.'
'Britovsek, George J. P.'

_publ_section_title
;
 Thio-Pybox and Thio-Phebox complexes of chromium, iron, cobalt and nickel
 and their application in ethylene and butadiene polymerisation catalysis
;
_journal_issue 19
_journal_name_full 'Dalton Transactions'
_journal_page_first 5949
_journal_paper_doi 10.1039/c2dt30324h
_journal_volume 41
_journal_year 2012
_chemical_absolute_configuration ad
_chemical_formula_moiety 'C23 H19 N3 S2'
_chemical_formula_sum 'C23 H19 N3 S2'
_chemical_formula_weight 401.53
_chemical_name_systematic
;
?
;
_space_group_IT_number 5
_symmetry_cell_setting monoclinic
_symmetry_space_group_name_Hall 'I 2y'
_symmetry_space_group_name_H-M 'I 1 2 1'
_atom_sites_solution_hydrogens geom
_atom_sites_solution_primary direct
_atom_sites_solution_secondary difmap
_audit_creation_method SHELXL-97
_cell_angle_alpha 90
_cell_angle_beta 92.097(5)
_cell_angle_gamma 90
_cell_formula_units_Z 2
_cell_length_a 5.5776(3)
_cell_length_b 7.5976(4)
_cell_length_c 22.5774(13)
_cell_measurement_reflns_used 2667
_cell_measurement_temperature 173(2)
_cell_measurement_theta_max 32.0458
_cell_measurement_theta_min 3.8111
_cell_volume 956.11(9)
_computing_cell_refinement 'CrysAlis RED, Oxford Diffraction Ltd'
_computing_data_collection 'CrysAlis CCD, Oxford Diffraction Ltd'
_computing_data_reduction 'CrysAlis RED, Oxford Diffraction Ltd'
_computing_molecular_graphics 'Bruker SHELXTL'
_computing_publication_material 'Bruker SHELXTL'
_computing_structure_refinement 'SHELXL-97 (Sheldrick, 1997)'
_computing_structure_solution 'SHELXS-97 (Sheldrick, 1990)'
_diffrn_ambient_temperature 173(2)
_diffrn_detector_area_resol_mean 15.9863
_diffrn_measured_fraction_theta_full 0.992
_diffrn_measured_fraction_theta_max 0.936
_diffrn_measurement_device_type 'OD Xcalibur 3'
_diffrn_measurement_method 'phi and omega scans'
_diffrn_radiation_monochromator graphite
_diffrn_radiation_source 'Enhance (Mo) X-ray Source'
_diffrn_radiation_type MoK\a
_diffrn_radiation_wavelength 0.71073
_diffrn_reflns_av_R_equivalents 0.0431
_diffrn_reflns_av_sigmaI/netI 0.1212
_diffrn_reflns_limit_h_max 8
_diffrn_reflns_limit_h_min -8
_diffrn_reflns_limit_k_max 11
_diffrn_reflns_limit_k_min -10
_diffrn_reflns_limit_l_max 33
_diffrn_reflns_limit_l_min -33
_diffrn_reflns_number 7167
_diffrn_reflns_theta_full 31.00
_diffrn_reflns_theta_max 32.13
_diffrn_reflns_theta_min 3.81
_diffrn_standards_number 0
_exptl_absorpt_coefficient_mu 0.293
_exptl_absorpt_correction_T_max 1.00000
_exptl_absorpt_correction_T_min 0.85709
_exptl_absorpt_correction_type multi-scan
_exptl_absorpt_process_details
;
CrysAlis RED, Oxford Diffraction Ltd.,
Version 1.171.32.5 (release 08-05-2007 CrysAlis171 .NET)
(compiled May 8 2007,13:10:02)
Empirical absorption correction using spherical harmonics,
implemented in SCALE3 ABSPACK scaling algorithm.
;
_exptl_crystal_colour Colourless
_exptl_crystal_density_diffrn 1.395
_exptl_crystal_density_method 'not measured'
_exptl_crystal_description plates
_exptl_crystal_F_000 420
_exptl_crystal_size_max 0.40
_exptl_crystal_size_mid 0.39
_exptl_crystal_size_min 0.07
_refine_diff_density_max 0.454
_refine_diff_density_min -0.239
_refine_diff_density_rms 0.056
_refine_ls_abs_structure_details 'Flack H D (1983), Acta Cryst. A39, 876-881, 1286 Friedel pairs'
_refine_ls_abs_structure_Flack 0.07(7)
_refine_ls_extinction_method none
_refine_ls_goodness_of_fit_ref 0.898
_refine_ls_hydrogen_treatment constr
_refine_ls_matrix_type full
_refine_ls_number_parameters 128
_refine_ls_number_reflns 2970
_refine_ls_number_restraints 1
_refine_ls_restrained_S_all 0.897
_refine_ls_R_factor_all 0.0680
_refine_ls_R_factor_gt 0.0389
_refine_ls_shift/su_max 0.000
_refine_ls_shift/su_mean 0.000
_refine_ls_structure_factor_coef Fsqd
_refine_ls_weighting_details 'calc w=1/[\s^2^(Fo^2^)+(0.0356P)^2^+0.0000P] where P=(Fo^2^+2Fc^2^)/3'
_refine_ls_weighting_scheme calc
_refine_ls_wR_factor_gt 0.0761
_refine_ls_wR_factor_ref 0.0816
_reflns_number_gt 1730
_reflns_number_total 2970
_reflns_threshold_expression >2sigma(I)
_cod_data_source_file c2dt30324h.txt
_cod_data_source_block L1
_cod_depositor_comments
;
The following automatic conversions were performed:

'_symmetry_cell_setting' value 'Monoclinic' changed to 'monoclinic'
according to /home/saulius/struct/CIF-dictionaries/cif_core.dic
dictionary named 'cif_core.dic' version 2.4.1 from 2010-06-29.

Automatic conversion script
Id: cif_fix_values 1715 2011-07-08 13:25:40Z adriana 
;
_cod_original_sg_symbol_H-M I2
_cod_database_code 7019025

loop_
_symmetry_equiv_pos_as_xyz
'x, y, z'
'-x, y, -z'
'x+1/2, y+1/2, z+1/2'
'-x+1/2, y+1/2, -z+1/2'

loop_
_atom_site_label
_atom_site_type_symbol
_atom_site_fract_x
_atom_site_fract_y
_atom_site_fract_z
_atom_site_U_iso_or_equiv
_atom_site_adp_type
_atom_site_occupancy
_atom_site_symmetry_multiplicity
_atom_site_calc_flag
_atom_site_refinement_flags
N1 N 1.0000 0.1854(3) 0.5000 0.0232(5) Uani 1 2 d S
C2 C 0.8311(4) 0.0942(3) 0.46995(9) 0.0232(5) Uani 1 1 d .
C3 C 0.8216(3) -0.0894(3) 0.46926(8) 0.0262(5) Uani 1 1 d .
H3A H 0.6957 -0.1494 0.4482 0.031 Uiso 1 1 calc R
C4 C 1.0000 -0.1819(4) 0.5000 0.0309(7) Uani 1 2 d S
H4A H 1.0000 -0.3070 0.5000 0.037 Uiso 1 2 calc SR
C7 C 0.6526(3) 0.2003(2) 0.43556(9) 0.0219(5) Uani 1 1 d .
N7 N 0.4783(3) 0.1321(2) 0.40571(7) 0.0247(4) Uani 1 1 d .
S8 S 0.69269(9) 0.42997(7) 0.43302(2) 0.02976(14) Uani 1 1 d .
C9 C 0.3982(3) 0.4469(3) 0.39731(8) 0.0284(5) Uani 1 1 d .
H9A H 0.2761 0.4748 0.4266 0.034 Uiso 1 1 calc R
H9B H 0.3955 0.5401 0.3666 0.034 Uiso 1 1 calc R
C10 C 0.3494(3) 0.2654(3) 0.36909(9) 0.0260(5) Uani 1 1 d .
H10A H 0.1735 0.2408 0.3700 0.031 Uiso 1 1 calc R
C11 C 0.4251(3) 0.2542(3) 0.30552(8) 0.0216(4) Uani 1 1 d .
C12 C 0.6359(3) 0.1728(3) 0.28930(9) 0.0261(5) Uani 1 1 d .
H12A H 0.7384 0.1203 0.3188 0.031 Uiso 1 1 calc R
C13 C 0.6981(4) 0.1673(3) 0.23063(9) 0.0310(5) Uani 1 1 d .
H13A H 0.8415 0.1097 0.2200 0.037 Uiso 1 1 calc R
C14 C 0.5527(4) 0.2452(3) 0.18737(10) 0.0328(5) Uani 1 1 d .
H14A H 0.5961 0.2414 0.1471 0.039 Uiso 1 1 calc R
C15 C 0.3440(4) 0.3287(3) 0.20276(9) 0.0304(5) Uani 1 1 d .
H15A H 0.2439 0.3830 0.1731 0.036 Uiso 1 1 calc R
C16 C 0.2809(4) 0.3333(3) 0.26170(9) 0.0257(4) Uani 1 1 d .
H16A H 0.1375 0.3911 0.2721 0.031 Uiso 1 1 calc R

loop_
_atom_site_aniso_label
_atom_site_aniso_U_11
_atom_site_aniso_U_22
_atom_site_aniso_U_33
_atom_site_aniso_U_23
_atom_site_aniso_U_13
_atom_site_aniso_U_12
N1 0.0219(12) 0.0281(14) 0.0197(13) 0.000 0.0013(10) 0.000
C2 0.0265(11) 0.0270(13) 0.0160(10) -0.0016(8) -0.0026(9) 0.0026(9)
C3 0.0302(11) 0.0280(14) 0.0200(10) -0.0029(11) -0.0042(8) -0.0037(11)
C4 0.0453(19) 0.0200(15) 0.0268(15) 0.000 -0.0080(14) 0.000
C7 0.0297(12) 0.0209(11) 0.0152(10) 0.0006(8) 0.0039(9) 0.0006(8)
N7 0.0231(9) 0.0300(10) 0.0206(10) 0.0034(7) -0.0030(7) -0.0038(7)
S8 0.0329(3) 0.0242(2) 0.0317(3) -0.0024(3) -0.0054(2) 0.0002(3)
C9 0.0298(10) 0.0334(13) 0.0218(10) -0.0017(11) -0.0025(8) 0.0128(11)
C10 0.0205(10) 0.0349(13) 0.0225(10) 0.0003(9) -0.0016(8) 0.0012(9)
C11 0.0200(10) 0.0211(10) 0.0236(10) 0.0006(8) -0.0024(8) -0.0037(8)
C12 0.0249(11) 0.0248(11) 0.0283(12) -0.0018(9) -0.0035(9) -0.0008(9)
C13 0.0293(12) 0.0313(12) 0.0325(13) -0.0065(11) 0.0056(9) -0.0038(10)
C14 0.0456(14) 0.0295(12) 0.0237(11) -0.0020(9) 0.0051(10) -0.0106(11)
C15 0.0397(12) 0.0231(11) 0.0277(11) 0.0014(10) -0.0091(10) 0.0015(10)
C16 0.0287(10) 0.0225(10) 0.0254(10) -0.0033(9) -0.0056(8) 0.0038(9)

loop_
_atom_type_symbol
_atom_type_description
_atom_type_scat_dispersion_real
_atom_type_scat_dispersion_imag
_atom_type_scat_source
C C 0.0033 0.0016 'International Tables Vol C Tables 4.2.6.8 and 6.1.1.4'
H H 0.0000 0.0000 'International Tables Vol C Tables 4.2.6.8 and 6.1.1.4'
N N 0.0061 0.0033 'International Tables Vol C Tables 4.2.6.8 and 6.1.1.4'
S S 0.1246 0.1234 'International Tables Vol C Tables 4.2.6.8 and 6.1.1.4'

loop_
_geom_angle_atom_site_label_1
_geom_angle_atom_site_label_2
_geom_angle_atom_site_label_3
_geom_angle
_geom_angle_site_symmetry_1
_geom_angle_site_symmetry_3
C2 N1 C2 117.4(3) . 2_756
N1 C2 C3 123.4(2) . .
N1 C2 C7 115.64(19) . .
C3 C2 C7 120.95(18) . .
C4 C3 C2 118.4(2) . .
C3 C4 C3 119.0(3) 2_756 .
N7 C7 C2 122.86(18) . .
N7 C7 S8 118.79(16) . .
C2 C7 S8 118.26(15) . .
C7 N7 C10 111.34(16) . .
C7 S8 C9 88.33(11) . .
C10 C9 S8 105.34(14) . .
N7 C10 C11 110.20(16) . .
N7 C10 C9 107.93(16) . .
C11 C10 C9 113.08(17) . .
C16 C11 C12 118.59(18) . .
C16 C11 C10 118.50(17) . .
C12 C11 C10 122.89(17) . .
C13 C12 C11 120.69(19) . .
C14 C13 C12 120.3(2) . .
C13 C14 C15 119.9(2) . .
C14 C15 C16 119.9(2) . .
C11 C16 C15 120.7(2) . .

loop_
_geom_bond_atom_site_label_1
_geom_bond_atom_site_label_2
_geom_bond_distance
_geom_bond_site_symmetry_2
N1 C2 1.335(2) .
N1 C2 1.335(2) 2_756
C2 C3 1.396(3) .
C2 C7 1.479(3) .
C3 C4 1.384(3) .
C4 C3 1.384(3) 2_756
C7 N7 1.272(3) .
C7 S8 1.761(2) .
N7 C10 1.477(2) .
S8 C9 1.8078(19) .
C9 C10 1.539(3) .
C10 C11 1.513(3) .
C11 C16 1.389(3) .
C11 C12 1.390(3) .
C12 C13 1.382(3) .
C13 C14 1.380(3) .
C14 C15 1.381(3) .
C15 C16 1.389(3) .
